data_2226666
loop_
_publ_author_name
'Pervez, Humayun'
'Iqbal, Mohammad S.'
'Saira, Naveeda'
'Yaqub, Muhammad'
'Tahir, M. Nawaz'

_publ_section_title
;
 1-[2-Oxo-5-(trifluoromethoxy)indolin-3-ylidene]-4-[4-(trifluoromethyl)phenyl]thiosemicarbazide
;
_journal_coeditor_code SI2270
_journal_issue 7
_journal_name_full 'Acta Crystallographica Section E'
_journal_page_first o1749
_journal_paper_doi 10.1107/S1600536810023494
_journal_volume 66
_journal_year 2010
_chemical_formula_iupac 'C17 H10 F6 N4 O2 S'
_chemical_formula_moiety 'C17 H10 F6 N4 O2 S'
_chemical_formula_sum 'C17 H10 F6 N4 O2 S'
_chemical_formula_weight 448.35
_chemical_name_systematic
;
1-[2-Oxo-5-(trifluoromethoxy)indolin-3-ylidene]-4-[4-
(trifluoromethyl)phenyl]thiosemicarbazide
;
_space_group_IT_number 2
_symmetry_cell_setting triclinic
_symmetry_space_group_name_Hall '-P 1'
_symmetry_space_group_name_H-M 'P -1'
_atom_sites_solution_hydrogens geom
_atom_sites_solution_primary direct
_atom_sites_solution_secondary difmap
_audit_creation_method SHELXL-97
_cell_angle_alpha 104.452(6)
_cell_angle_beta 94.752(7)
_cell_angle_gamma 103.606(7)
_cell_formula_units_Z 2
_cell_length_a 7.5452(11)
_cell_length_b 8.3177(13)
_cell_length_c 16.048(2)
_cell_measurement_reflns_used 2191
_cell_measurement_temperature 296(2)
_cell_measurement_theta_max 25.25
_cell_measurement_theta_min 2.59
_cell_volume 937.1(2)
_computing_cell_refinement 'SAINT (Bruker, 2007)'
_computing_data_collection 'APEX2 (Bruker, 2007)'
_computing_data_reduction 'SAINT (Bruker, 2007)'
_computing_molecular_graphics 'ORTEP-3 for Windows (Farrugia, 1997) and PLATON (Spek, 2009)'
_computing_publication_material
;
WinGX (Farrugia, 1999) and PLATON (Spek, 2009)
;
_computing_structure_refinement 'SHELXL97 (Sheldrick, 2008)'
_computing_structure_solution 'SHELXS97 (Sheldrick, 2008)'
_diffrn_ambient_temperature 296(2)
_diffrn_detector_area_resol_mean 8.2
_diffrn_measured_fraction_theta_full 0.993
_diffrn_measured_fraction_theta_max 0.993
_diffrn_measurement_device_type 'Bruker Kappa APEXII CCD'
_diffrn_measurement_method \w
_diffrn_radiation_monochromator graphite
_diffrn_radiation_source 'fine-focus sealed tube'
_diffrn_radiation_type MoK\a
_diffrn_radiation_wavelength 0.71073
_diffrn_reflns_av_R_equivalents 0.0445
_diffrn_reflns_av_sigmaI/netI 0.0466
_diffrn_reflns_limit_h_max 6
_diffrn_reflns_limit_h_min -9
_diffrn_reflns_limit_k_max 9
_diffrn_reflns_limit_k_min -9
_diffrn_reflns_limit_l_max 19
_diffrn_reflns_limit_l_min -19
_diffrn_reflns_number 13964
_diffrn_reflns_theta_full 25.25
_diffrn_reflns_theta_max 25.25
_diffrn_reflns_theta_min 2.59
_diffrn_standards_number 0
_exptl_absorpt_coefficient_mu 0.253
_exptl_absorpt_correction_T_max 0.952
_exptl_absorpt_correction_T_min 0.942
_exptl_absorpt_correction_type multi-scan
_exptl_absorpt_process_details '(SADABS; Bruker, 2005)'
_exptl_crystal_colour yellow
_exptl_crystal_density_diffrn 1.589
_exptl_crystal_density_method 'not measured'
_exptl_crystal_description prism
_exptl_crystal_F_000 452
_exptl_crystal_size_max 0.32
_exptl_crystal_size_mid 0.24
_exptl_crystal_size_min 0.22
_refine_diff_density_max 0.237
_refine_diff_density_min -0.238
_refine_ls_goodness_of_fit_ref 1.020
_refine_ls_hydrogen_treatment constr
_refine_ls_matrix_type full
_refine_ls_number_parameters 302
_refine_ls_number_reflns 3351
_refine_ls_number_restraints 11
_refine_ls_restrained_S_all 1.024
_refine_ls_R_factor_all 0.0786
_refine_ls_R_factor_gt 0.0427
_refine_ls_shift/su_max 0.001
_refine_ls_shift/su_mean 0.003
_refine_ls_structure_factor_coef Fsqd
_refine_ls_weighting_details 'calc w=1/[\s^2^(Fo^2^)+(0.0501P)^2^+0.1774P] where P=(Fo^2^+2Fc^2^)/3'
_refine_ls_weighting_scheme calc
_refine_ls_wR_factor_gt 0.0966
_refine_ls_wR_factor_ref 0.1132
_reflns_number_gt 2191
_reflns_number_total 3351
_reflns_threshold_expression I>2\s(I)
_cod_data_source_file si2270.cif
_cod_data_source_block I
_cod_database_code 2226666
_cod_database_fobs_code 2226666

loop_
_symmetry_equiv_pos_site_id
_symmetry_equiv_pos_as_xyz
1 x,y,z
2 -x,-y,-z

loop_
_atom_site_aniso_label
_atom_site_aniso_U_11
_atom_site_aniso_U_22
_atom_site_aniso_U_33
_atom_site_aniso_U_12
_atom_site_aniso_U_13
_atom_site_aniso_U_23
S1 0.0831(5) 0.0563(5) 0.0494(4) 0.0101(4) -0.0045(4) 0.0202(3)
F1A 0.091(5) 0.147(5) 0.0733(15) -0.016(4) 0.027(2) 0.021(2)
F2 0.1342(17) 0.1161(16) 0.0486(11) 0.0132(13) -0.0175(11) 0.0230(11)
F3 0.178(2) 0.136(2) 0.0743(14) 0.0873(18) 0.0274(13) 0.0277(13)
F4A 0.105(3) 0.0511(18) 0.113(5) 0.0310(18) 0.026(3) 0.004(2)
F5A 0.134(8) 0.064(2) 0.089(3) -0.012(3) -0.033(4) -0.002(2)
F6A 0.086(4) 0.0480(19) 0.175(6) -0.009(2) 0.059(4) 0.023(3)
O1 0.0684(12) 0.0488(11) 0.0473(11) -0.0009(9) -0.0120(9) 0.0116(9)
O2 0.0700(12) 0.0651(13) 0.0498(12) 0.0093(10) -0.0072(10) 0.0186(10)
N1 0.0535(12) 0.0370(12) 0.0440(13) -0.0028(10) -0.0063(10) 0.0041(10)
N2 0.0528(12) 0.0378(12) 0.0411(12) 0.0051(10) 0.0037(9) 0.0097(10)
N3 0.0637(13) 0.0373(12) 0.0429(12) 0.0005(10) -0.0051(10) 0.0099(10)
N4 0.0601(13) 0.0369(12) 0.0454(13) 0.0016(10) -0.0052(10) 0.0149(10)
C1 0.0455(14) 0.0414(15) 0.0454(16) 0.0046(12) -0.0004(12) 0.0074(12)
C2 0.0440(13) 0.0374(14) 0.0451(15) 0.0033(11) 0.0033(11) 0.0063(12)
C3 0.0578(16) 0.0373(14) 0.0562(18) 0.0004(12) 0.0018(13) 0.0098(13)
C4 0.0645(17) 0.0438(16) 0.0597(18) 0.0063(13) 0.0051(14) 0.0204(14)
C5 0.0522(15) 0.0489(16) 0.0448(16) 0.0082(13) -0.0023(12) 0.0125(13)
C6 0.0493(14) 0.0387(14) 0.0456(15) 0.0047(11) 0.0006(12) 0.0077(12)
C7 0.0415(13) 0.0363(13) 0.0399(14) 0.0037(11) 0.0015(10) 0.0067(11)
C8 0.0432(13) 0.0363(14) 0.0402(14) 0.0036(11) 0.0006(10) 0.0061(11)
C9 0.102(3) 0.077(2) 0.051(2) 0.007(2) -0.0007(19) 0.0236(18)
C10 0.0521(14) 0.0402(14) 0.0410(15) 0.0097(12) 0.0049(12) 0.0092(12)
C11 0.0472(14) 0.0373(14) 0.0460(15) 0.0052(11) 0.0046(11) 0.0120(12)
C12 0.0705(17) 0.0460(16) 0.0491(16) 0.0049(14) 0.0042(13) 0.0185(13)
C13 0.0663(17) 0.0435(16) 0.066(2) 0.0047(14) 0.0098(15) 0.0235(14)
C14 0.0462(14) 0.0398(15) 0.0637(18) 0.0012(12) 0.0083(13) 0.0111(14)
C15 0.0589(16) 0.0521(17) 0.0497(16) -0.0004(13) -0.0030(13) 0.0086(14)
C16 0.0620(16) 0.0464(16) 0.0490(16) 0.0010(13) -0.0004(13) 0.0186(13)
C17 0.069(2) 0.0494(18) 0.081(3) 0.0013(17) 0.0123(19) 0.0147(17)
F6B 0.080(6) 0.053(4) 0.097(8) 0.003(3) 0.026(5) -0.007(4)
F6C 0.080(6) 0.053(4) 0.097(8) 0.003(3) 0.026(5) -0.007(4)
F4C 0.080(6) 0.053(4) 0.097(8) 0.003(3) 0.026(5) -0.007(4)
F1B 0.091(5) 0.147(5) 0.0733(15) -0.016(4) 0.027(2) 0.021(2)
F4B 0.080(6) 0.053(4) 0.097(8) 0.003(3) 0.026(5) -0.007(4)
F5B 0.080(6) 0.053(4) 0.097(8) 0.003(3) 0.026(5) -0.007(4)
F5C 0.080(6) 0.053(4) 0.097(8) 0.003(3) 0.026(5) -0.007(4)

loop_
_atom_site_type_symbol
_atom_site_label
_atom_site_fract_x
_atom_site_fract_y
_atom_site_fract_z
_atom_site_U_iso_or_equiv
_atom_site_thermal_displace_type
_atom_site_calc_flag
_atom_site_refinement_flags
_atom_site_occupancy
S S1 0.59532(11) 0.73584(9) 0.47879(5) 0.0642(3) Uani . . 1.000
F F1A 0.786(2) 1.3866(16) -0.0060(4) 0.113(2) Uani . . 0.76(3)
F F2 0.5218(3) 1.2388(3) -0.08045(11) 0.1050(9) Uani . . 1.000
F F3 0.6805(3) 1.1403(3) -0.00024(13) 0.1212(11) Uani . . 1.000
F F4A 0.1431(7) -0.0888(4) 0.1803(6) 0.091(2) Uani . . 0.70(2)
F F5A -0.0432(14) -0.0301(5) 0.0936(4) 0.110(3) Uani . . 0.70(2)
F F6A -0.1071(10) -0.0475(4) 0.2190(6) 0.107(2) Uani . . 0.70(2)
O O1 0.8661(2) 1.2725(2) 0.48040(11) 0.0593(7) Uani . . 1.000
O O2 0.5300(3) 1.3270(2) 0.05819(12) 0.0636(7) Uani . . 1.000
N N1 0.8671(3) 1.4593(3) 0.39550(13) 0.0496(7) Uani . . 1.000
N N2 0.5938(3) 1.0294(2) 0.32681(12) 0.0455(7) Uani . . 1.000
N N3 0.6239(3) 0.9659(3) 0.39467(13) 0.0512(7) Uani . . 1.000
N N4 0.4128(3) 0.7152(2) 0.32184(13) 0.0496(7) Uani . . 1.000
C C1 0.8144(3) 1.3071(3) 0.41361(16) 0.0466(9) Uani . . 1.000
C C2 0.7898(3) 1.4494(3) 0.31108(16) 0.0446(8) Uani . . 1.000
C C3 0.8150(3) 1.5752(3) 0.26892(17) 0.0536(9) Uani . . 1.000
C C4 0.7282(3) 1.5321(3) 0.18411(18) 0.0565(10) Uani . . 1.000
C C5 0.6218(3) 1.3664(3) 0.14478(16) 0.0502(9) Uani . . 1.000
C C6 0.5918(3) 1.2393(3) 0.18672(15) 0.0469(8) Uani . . 1.000
C C7 0.6774(3) 1.2829(3) 0.27192(15) 0.0414(8) Uani . . 1.000
C C8 0.6832(3) 1.1869(3) 0.33561(15) 0.0423(8) Uani . . 1.000
C C9 0.6260(5) 1.2776(5) -0.0049(2) 0.0792(14) Uani . . 1.000
C C10 0.5363(3) 0.8008(3) 0.39415(15) 0.0454(8) Uani . . 1.000
C C11 0.3131(3) 0.5405(3) 0.29085(16) 0.0446(8) Uani . . 1.000
C C12 0.2921(4) 0.4258(3) 0.34125(17) 0.0564(9) Uani . . 1.000
C C13 0.1977(4) 0.2559(3) 0.30334(18) 0.0588(10) Uani . . 1.000
C C14 0.1225(3) 0.1981(3) 0.21696(18) 0.0523(9) Uani . . 1.000
C C15 0.1373(3) 0.3133(3) 0.16787(18) 0.0579(9) Uani . . 1.000
C C16 0.2315(3) 0.4828(3) 0.20459(17) 0.0543(9) Uani . . 1.000
C C17 0.0301(5) 0.0118(4) 0.1773(2) 0.0696(13) Uani . . 1.000
F F6B -0.128(2) -0.001(2) 0.1300(17) 0.084(4) Uani . . 0.152(11)
F F6C 0.055(4) -0.041(2) 0.0970(13) 0.084(4) Uani . . 0.147(13)
F F4C -0.1510(19) -0.023(3) 0.1788(19) 0.084(4) Uani . . 0.147(13)
F F1B 0.727(4) 1.432(4) -0.0021(14) 0.113(2) Uani . . 0.24(3)
F F4B -0.023(4) -0.061(2) 0.2404(11) 0.084(4) Uani . . 0.152(11)
F F5B 0.143(3) -0.071(2) 0.138(2) 0.084(4) Uani . . 0.152(11)
F F5C 0.096(3) -0.087(2) 0.2206(18) 0.084(4) Uani . . 0.147(13)
H H3A 0.70052 1.03089 0.43980 0.0615 Uiso . . 1.000
H H15 0.08340 0.27634 0.10976 0.0695 Uiso . . 1.000
H H16 0.24060 0.55988 0.17100 0.0652 Uiso . . 1.000
H H4 0.74155 1.61460 0.15357 0.0679 Uiso . . 1.000
H H4A 0.39115 0.77794 0.28900 0.0595 Uiso . . 1.000
H H6 0.51745 1.12914 0.15911 0.0563 Uiso . . 1.000
H H12 0.34120 0.46323 0.40001 0.0676 Uiso . . 1.000
H H13 0.18465 0.17879 0.33702 0.0704 Uiso . . 1.000
H H1 0.93911 1.55096 0.43112 0.0594 Uiso . . 1.000
H H3 0.88805 1.68594 0.29640 0.0643 Uiso . . 1.000

loop_
_atom_type_symbol
_atom_type_description
_atom_type_scat_dispersion_real
_atom_type_scat_dispersion_imag
_atom_type_scat_source
C C 0.0033 0.0016 'International Tables Vol C Tables 4.2.6.8 and 6.1.1.4'
H H 0.0000 0.0000 'International Tables Vol C Tables 4.2.6.8 and 6.1.1.4'
N N 0.0061 0.0033 'International Tables Vol C Tables 4.2.6.8 and 6.1.1.4'
O O 0.0106 0.0060 'International Tables Vol C Tables 4.2.6.8 and 6.1.1.4'
F F 0.0171 0.0103 'International Tables Vol C Tables 4.2.6.8 and 6.1.1.4'
S S 0.1246 0.1234 'International Tables Vol C Tables 4.2.6.8 and 6.1.1.4'

loop_
_geom_angle_atom_site_label_1
_geom_angle_atom_site_label_2
_geom_angle_atom_site_label_3
_geom_angle_site_symmetry_1
_geom_angle_site_symmetry_2
_geom_angle_site_symmetry_3
_geom_angle
_geom_angle_publ_flag
C5 O2 C9 . . . 115.9(2) no
C1 N1 C2 . . . 111.5(2) no
N3 N2 C8 . . . 116.3(2) no
N2 N3 C10 . . . 122.3(2) no
C10 N4 C11 . . . 131.0(2) no
C2 N1 H1 . . . 124.00 no
C1 N1 H1 . . . 124.00 no
N2 N3 H3A . . . 119.00 no
C10 N3 H3A . . . 119.00 no
C10 N4 H4A . . . 114.00 no
C11 N4 H4A . . . 114.00 no
O1 C1 N1 . . . 126.9(2) no
N1 C1 C8 . . . 106.3(2) no
O1 C1 C8 . . . 126.8(2) no
N1 C2 C7 . . . 109.2(2) no
N1 C2 C3 . . . 128.5(2) no
C3 C2 C7 . . . 122.3(2) no
C2 C3 C4 . . . 117.7(2) no
C3 C4 C5 . . . 119.9(2) no
C4 C5 C6 . . . 123.2(2) no
O2 C5 C4 . . . 118.6(2) no
O2 C5 C6 . . . 118.1(2) no
C5 C6 C7 . . . 116.9(2) no
C2 C7 C8 . . . 106.7(2) no
C6 C7 C8 . . . 133.3(2) no
C2 C7 C6 . . . 120.0(2) no
C1 C8 C7 . . . 106.2(2) no
N2 C8 C1 . . . 127.0(2) no
N2 C8 C7 . . . 126.9(2) no
F1A C9 F3 . . . 100.9(7) no
F1A C9 F2 . . . 109.0(4) no
F1B C9 O2 . . . 97.3(12) no
F1A C9 O2 . . . 117.2(5) no
F2 C9 F3 . . . 107.5(3) no
F2 C9 O2 . . . 109.1(3) no
F1B C9 F2 . . . 100.0(11) no
F3 C9 O2 . . . 112.6(3) no
F1B C9 F3 . . . 128.7(14) no
S1 C10 N3 . . . 117.20(18) no
S1 C10 N4 . . . 129.66(19) no
N3 C10 N4 . . . 113.1(2) no
C12 C11 C16 . . . 119.0(2) no
N4 C11 C16 . . . 116.8(2) no
N4 C11 C12 . . . 124.2(2) no
C11 C12 C13 . . . 119.3(2) no
C12 C13 C14 . . . 121.4(2) no
C13 C14 C15 . . . 119.2(2) no
C13 C14 C17 . . . 119.8(2) no
C15 C14 C17 . . . 121.0(3) no
C14 C15 C16 . . . 120.1(3) no
C11 C16 C15 . . . 120.9(2) no
F4A C17 C14 . . . 113.1(4) no
F4A C17 F5A . . . 105.1(6) no
F4A C17 F6A . . . 104.2(4) no
F5C C17 C14 . . . 111.4(10) no
F6B C17 C14 . . . 108.0(8) no
F6C C17 C14 . . . 112.3(9) no
F4B C17 F5B . . . 107.0(15) no
F4B C17 F6B . . . 103.6(16) no
F4C C17 F5C . . . 106.9(15) no
F4C C17 F6C . . . 107.7(18) no
F5B C17 F6B . . . 116.9(16) no
F5C C17 F6C . . . 106.5(15) no
F5A C17 F6A . . . 106.0(6) no
F5A C17 C14 . . . 115.0(3) no
F6A C17 C14 . . . 112.5(4) no
F4B C17 C14 . . . 109.2(8) no
F4C C17 C14 . . . 111.7(12) no
F5B C17 C14 . . . 111.7(9) no
C2 C3 H3 . . . 121.00 no
C4 C3 H3 . . . 121.00 no
C3 C4 H4 . . . 120.00 no
C5 C4 H4 . . . 120.00 no
C5 C6 H6 . . . 122.00 no
C7 C6 H6 . . . 122.00 no
C11 C12 H12 . . . 120.00 no
C13 C12 H12 . . . 120.00 no
C12 C13 H13 . . . 119.00 no
C14 C13 H13 . . . 119.00 no
C14 C15 H15 . . . 120.00 no
C16 C15 H15 . . . 120.00 no
C11 C16 H16 . . . 120.00 no
C15 C16 H16 . . . 120.00 no

loop_
_geom_bond_atom_site_label_1
_geom_bond_atom_site_label_2
_geom_bond_site_symmetry_1
_geom_bond_site_symmetry_2
_geom_bond_distance
_geom_bond_publ_flag
S1 C10 . . 1.648(3) no
F1A C9 . . 1.333(15) no
F1B C9 . . 1.32(3) no
F2 C9 . . 1.311(4) no
F3 C9 . . 1.318(5) no
F4A C17 . . 1.334(6) no
F4B C17 . . 1.346(18) no
F4C C17 . . 1.332(17) no
F5A C17 . . 1.336(7) no
F5B C17 . . 1.32(2) no
F5C C17 . . 1.35(2) no
F6A C17 . . 1.342(8) no
F6B C17 . . 1.33(2) no
F6C C17 . . 1.30(2) no
O1 C1 . . 1.233(3) no
O2 C9 . . 1.331(4) no
O2 C5 . . 1.423(3) no
N1 C1 . . 1.346(4) no
N1 C2 . . 1.405(3) no
N2 N3 . . 1.349(3) no
N2 C8 . . 1.291(3) no
N3 C10 . . 1.374(4) no
N4 C10 . . 1.348(3) no
N4 C11 . . 1.410(3) no
N1 H1 . . 0.8600 no
N3 H3A . . 0.8600 no
N4 H4A . . 0.8600 no
C1 C8 . . 1.500(3) no
C2 C7 . . 1.399(4) no
C2 C3 . . 1.367(4) no
C3 C4 . . 1.381(4) no
C4 C5 . . 1.380(4) no
C5 C6 . . 1.375(4) no
C6 C7 . . 1.384(3) no
C7 C8 . . 1.449(3) no
C11 C16 . . 1.383(4) no
C11 C12 . . 1.387(4) no
C12 C13 . . 1.378(4) no
C13 C14 . . 1.372(4) no
C14 C15 . . 1.376(4) no
C14 C17 . . 1.489(4) no
C15 C16 . . 1.373(4) no
C3 H3 . . 0.9300 no
C4 H4 . . 0.9300 no
C6 H6 . . 0.9300 no
C12 H12 . . 0.9300 no
C13 H13 . . 0.9300 no
C15 H15 . . 0.9300 no
C16 H16 . . 0.9300 no

loop_
_geom_contact_atom_site_label_1
_geom_contact_atom_site_label_2
_geom_contact_distance
_geom_contact_site_symmetry_1
_geom_contact_site_symmetry_2
_geom_contact_publ_flag
S1 N1 3.524(3) . 1_545 no
S1 C12 3.210(3) . . no
S1 C13 3.687(3) . 2_666 no
S1 C1 3.652(3) . 2_676 no
S1 C12 3.597(3) . 2_666 no
S1 H12 2.5600 . . no
S1 H12 2.9300 . 2_666 no
S1 H13 3.1000 . 2_666 no
F1A C4 3.097(8) . . no
F1A F5B 3.12(3) . 2_665 no
F1B C4 2.89(2) . . no
F2 F4C 3.01(2) . 2_565 no
F2 F6B 3.071(17) . 2_565 no
F3 C6 3.080(3) . . no
F3 F6B 3.06(2) . 1_665 no
F3 F5B 2.68(3) . 2_665 no
F3 F6C 2.78(3) . 2_665 no
F4B C3 3.147(18) . 1_435 no
F4B C4 3.316(19) . 1_435 no
F4C C8 3.21(3) . 1_445 no
F4C C6 3.23(2) . 1_445 no
F4C C7 3.22(2) . 1_445 no
F4C N2 3.19(2) . 1_445 no
F4C F2 3.01(2) . 2_565 no
F5B F1A 3.12(3) . 2_665 no
F5B F3 2.68(3) . 2_665 no
F5B C9 3.28(3) . 2_665 no
F6A C3 3.362(5) . 1_435 no
F6A C8 3.151(8) . 1_445 no
F6A N2 3.045(8) . 1_445 no
F6A C4 3.309(5) . 1_435 no
F6B F2 3.071(17) . 2_565 no
F6B C6 3.270(17) . 1_445 no
F6B F3 3.06(2) . 1_445 no
F6C F3 2.78(3) . 2_665 no
F1A H16 2.7900 . 2_675 no
F1B H4 2.5600 . . no
F1B H16 2.7600 . 2_675 no
F4A H13 2.8500 . . no
F4B H3 2.4600 . 1_435 no
F4B H4 2.8000 . 1_435 no
F4B H13 2.3300 . . no
F4C H4 2.8500 . 1_435 no
F5A H15 2.4400 . . no
F5B H6 2.8700 . 1_545 no
F5C H13 2.4200 . . no
F5C H3 2.7500 . 1_435 no
F6A H3 2.7900 . 1_435 no
F6A H13 2.7500 . . no
F6A H4 2.6700 . 1_435 no
F6B H15 2.5900 . . no
F6C H15 2.5500 . . no
O1 N2 3.017(3) . . no
O1 N1 2.829(3) . 2_786 no
O1 N3 2.716(3) . . no
O1 H3A 2.0100 . . no
O1 H1 1.9800 . 2_786 no
N1 O1 2.829(3) . 2_786 no
N1 C12 3.447(4) . 1_665 no
N1 S1 3.524(3) . 1_565 no
N2 O1 3.017(3) . . no
N2 N4 2.627(3) . . no
N2 F4C 3.19(2) . 1_665 no
N2 F6A 3.045(8) . 1_665 no
N3 O1 2.716(3) . . no
N4 N2 2.627(3) . . no
N2 H4A 2.1900 . . no
C1 C13 3.568(4) . 1_665 no
C1 S1 3.652(3) . 2_676 no
C3 F6A 3.362(5) . 1_675 no
C3 F4B 3.147(18) . 1_675 no
C3 C16 3.579(3) . 1_665 no
C3 C10 3.558(3) . 1_565 no
C4 F6A 3.309(5) . 1_675 no
C4 F4B 3.316(19) . 1_675 no
C4 F1A 3.097(8) . . no
C4 F1B 2.89(2) . . no
C5 C16 3.446(3) . 1_565 no
C6 F6B 3.270(17) . 1_665 no
C6 C14 3.562(3) . 1_565 no
C6 F4C 3.23(2) . 1_665 no
C6 F3 3.080(3) . . no
C7 F4C 3.22(2) . 1_665 no
C7 C12 3.550(4) . 1_565 no
C8 F6A 3.151(8) . 1_665 no
C8 F4C 3.21(3) . 1_665 no
C9 F5B 3.28(3) . 2_665 no
C10 C3 3.558(3) . 1_545 no
C12 C7 3.550(4) . 1_545 no
C12 S1 3.210(3) . . no
C12 S1 3.597(3) . 2_666 no
C12 N1 3.447(4) . 1_445 no
C13 S1 3.687(3) . 2_666 no
C13 C1 3.568(4) . 1_445 no
C14 C6 3.562(3) . 1_545 no
C16 C5 3.446(3) . 1_545 no
C16 C3 3.579(3) . 1_445 no
C1 H1 2.7900 . 2_786 no
C1 H3A 2.4100 . . no
C10 H12 2.8800 . . no
H1 O1 1.9800 . 2_786 no
H1 C1 2.7900 . 2_786 no
H3 F4B 2.4600 . 1_675 no
H3 F6A 2.7900 . 1_675 no
H3 F5C 2.7500 . 1_675 no
H3A C1 2.4100 . . no
H3A O1 2.0100 . . no
H4 F1B 2.5600 . . no
H4 F6A 2.6700 . 1_675 no
H4 F4B 2.8000 . 1_675 no
H4 F4C 2.8500 . 1_675 no
H4A N2 2.1900 . . no
H4A H16 2.2600 . . no
H6 F5B 2.8700 . 1_565 no
H12 C10 2.8800 . . no
H12 S1 2.5600 . . no
H12 S1 2.9300 . 2_666 no
H13 F6A 2.7500 . . no
H13 F4A 2.8500 . . no
H13 S1 3.1000 . 2_666 no
H13 F4B 2.3300 . . no
H13 F5C 2.4200 . . no
H15 F6C 2.5500 . . no
H15 F6B 2.5900 . . no
H15 F5A 2.4400 . . no
H16 F1A 2.7900 . 2_675 no
H16 F1B 2.7600 . 2_675 no
H16 H4A 2.2600 . . no

loop_
_geom_hbond_atom_site_label_D
_geom_hbond_atom_site_label_H
_geom_hbond_atom_site_label_A
_geom_hbond_site_symmetry_A
_geom_hbond_distance_DH
_geom_hbond_distance_HA
_geom_hbond_distance_DA
_geom_hbond_angle_DHA
_geom_hbond_publ_flag
N1 H1 O1 2_786 0.8600 1.9800 2.829(3) 168.00 yes
N3 H3A O1 . 0.8600 2.0100 2.716(3) 138.00 yes
N4 H4A N2 . 0.8600 2.1900 2.627(3) 111.00 yes
C12 H12 S1 . 0.9300 2.5600 3.210(3) 128.00 yes
C15 H15 F5A . 0.9300 2.4400 2.763(6) 100.00 yes

loop_
_geom_torsion_atom_site_label_1
_geom_torsion_atom_site_label_2
_geom_torsion_atom_site_label_3
_geom_torsion_atom_site_label_4
_geom_torsion_site_symmetry_1
_geom_torsion_site_symmetry_2
_geom_torsion_site_symmetry_3
_geom_torsion_site_symmetry_4
_geom_torsion
_geom_torsion_publ_flag
C9 O2 C5 C4 . . . . 88.2(3) no
C9 O2 C5 C6 . . . . -95.3(3) no
C5 O2 C9 F1A . . . . -58.3(7) no
C5 O2 C9 F2 . . . . 177.3(2) no
C5 O2 C9 F3 . . . . 58.1(4) no
C2 N1 C1 O1 . . . . 176.1(2) no
C2 N1 C1 C8 . . . . -2.7(3) no
C1 N1 C2 C3 . . . . -178.1(2) no
C1 N1 C2 C7 . . . . 1.2(3) no
C8 N2 N3 C10 . . . . 179.4(2) no
N3 N2 C8 C1 . . . . -1.0(4) no
N3 N2 C8 C7 . . . . 178.8(2) no
N2 N3 C10 S1 . . . . 176.33(19) no
N2 N3 C10 N4 . . . . -3.3(3) no
C11 N4 C10 S1 . . . . -8.8(4) no
C11 N4 C10 N3 . . . . 170.8(2) no
C10 N4 C11 C12 . . . . 15.8(4) no
C10 N4 C11 C16 . . . . -164.5(2) no
O1 C1 C8 N2 . . . . 4.2(4) no
O1 C1 C8 C7 . . . . -175.6(2) no
N1 C1 C8 N2 . . . . -176.9(2) no
N1 C1 C8 C7 . . . . 3.3(3) no
N1 C2 C3 C4 . . . . 177.7(2) no
C7 C2 C3 C4 . . . . -1.5(4) no
N1 C2 C7 C6 . . . . -177.3(2) no
N1 C2 C7 C8 . . . . 1.0(3) no
C3 C2 C7 C6 . . . . 2.1(4) no
C3 C2 C7 C8 . . . . -179.7(2) no
C2 C3 C4 C5 . . . . -0.5(4) no
C3 C4 C5 O2 . . . . 178.3(2) no
C3 C4 C5 C6 . . . . 1.9(4) no
O2 C5 C6 C7 . . . . -177.7(2) no
C4 C5 C6 C7 . . . . -1.3(4) no
C5 C6 C7 C2 . . . . -0.6(3) no
C5 C6 C7 C8 . . . . -178.4(2) no
C2 C7 C8 N2 . . . . 177.6(2) no
C2 C7 C8 C1 . . . . -2.6(3) no
C6 C7 C8 N2 . . . . -4.4(4) no
C6 C7 C8 C1 . . . . 175.4(3) no
N4 C11 C12 C13 . . . . -177.5(3) no
C16 C11 C12 C13 . . . . 2.9(4) no
N4 C11 C16 C15 . . . . 177.6(2) no
C12 C11 C16 C15 . . . . -2.7(4) no
C11 C12 C13 C14 . . . . -0.6(4) no
C12 C13 C14 C15 . . . . -1.9(4) no
C12 C13 C14 C17 . . . . 176.8(3) no
C13 C14 C15 C16 . . . . 2.1(4) no
C17 C14 C15 C16 . . . . -176.6(3) no
C13 C14 C17 F4A . . . . -61.2(5) no
C13 C14 C17 F5A . . . . 178.1(6) no
C13 C14 C17 F6A . . . . 56.5(5) no
C15 C14 C17 F4A . . . . 117.4(5) no
C15 C14 C17 F5A . . . . -3.3(6) no
C15 C14 C17 F6A . . . . -124.9(4) no
C14 C15 C16 C11 . . . . 0.2(4) no
